data_7112679
loop_
_publ_author_name
'Tan, Ai Ling'
'Blake, Alexander J.'
'Davies, E. Stephen'
'Wilson, Claire'
'Garner, C. David'

_publ_section_title
;
 A radical pathway to synthesise Mo and W dithiolene complexes.
;
_journal_issue 3
_journal_name_full 'Chemical communications (Cambridge, England)'
_journal_page_first 953
_journal_page_last 954
_journal_paper_doi 10.1039/c0cc03756g
_journal_volume 47
_journal_year 2011
_chemical_formula_moiety 'C25 H25 Mo N S2'
_chemical_formula_sum 'C25 H25 Mo N S2'
_chemical_formula_weight 499.52
_chemical_name_systematic
;
?
;
_space_group_IT_number 36
_symmetry_cell_setting orthorhombic
_symmetry_space_group_name_Hall 'C 2c -2'
_symmetry_space_group_name_H-M 'C m c 21'
_atom_sites_solution_hydrogens geom
_atom_sites_solution_primary direct
_atom_sites_solution_secondary difmap
_audit_creation_method 'enCIFer editing of SHELXL97 CIF output'
_cell_angle_alpha 90.00
_cell_angle_beta 90.00
_cell_angle_gamma 90.00
_cell_formula_units_Z 4
_cell_length_a 11.509(5)
_cell_length_b 15.496(7)
_cell_length_c 12.056(5)
_cell_measurement_reflns_used 2920
_cell_measurement_temperature 150(2)
_cell_measurement_theta_max 52.6
_cell_measurement_theta_min 4.4
_cell_volume 2150.1(16)
_computing_cell_refinement 'Bruker SAINT version 6.36A (Bruker, 2002)'
_computing_data_collection 'Bruker SMART version 5.624 (Bruker, 2001)'
_computing_data_reduction 'Bruker SAINT; SHELXTL (Sheldrick, 2008)'
_computing_molecular_graphics ' ? '
_computing_publication_material 'enCIFer (Allen et al., 2004); PLATON (Spek, 2009)'
_computing_structure_refinement 'SHELXL97 (Sheldrick, 2008)'
_computing_structure_solution 'SHELXS97 (Sheldrick, 2008)'
_diffrn_ambient_temperature 150(2)
_diffrn_measured_fraction_theta_full 0.993
_diffrn_measured_fraction_theta_max 0.993
_diffrn_measurement_device_type 'Bruker SMART1000 CCD area detector'
_diffrn_measurement_method omega
_diffrn_radiation_monochromator graphite
_diffrn_radiation_source 'sealed tube'
_diffrn_radiation_type MoK\a
_diffrn_radiation_wavelength 0.71073
_diffrn_reflns_av_R_equivalents 0.015
_diffrn_reflns_av_sigmaI/netI 0.017
_diffrn_reflns_limit_h_max 14
_diffrn_reflns_limit_h_min -7
_diffrn_reflns_limit_k_max 16
_diffrn_reflns_limit_k_min -19
_diffrn_reflns_limit_l_max 15
_diffrn_reflns_limit_l_min -14
_diffrn_reflns_number 6628
_diffrn_reflns_theta_full 27.46
_diffrn_reflns_theta_max 27.46
_diffrn_reflns_theta_min 2.20
_diffrn_standards_decay_% 0
_exptl_absorpt_coefficient_mu 0.816
_exptl_absorpt_correction_T_max 1.000
_exptl_absorpt_correction_T_min 0.819
_exptl_absorpt_correction_type multi-scan
_exptl_absorpt_process_details '(SADABS version 2.05; Bruker, 2003)'
_exptl_crystal_colour red
_exptl_crystal_density_diffrn 1.543
_exptl_crystal_density_method 'not measured'
_exptl_crystal_description column
_exptl_crystal_F_000 1024
_exptl_crystal_size_max 0.80
_exptl_crystal_size_mid 0.54
_exptl_crystal_size_min 0.34
_refine_diff_density_max 0.95
_refine_diff_density_min -0.58
_refine_diff_density_rms 0.10
_refine_ls_abs_structure_details 'Flack H D (1983), Acta Cryst. A39, 876-881'
_refine_ls_abs_structure_Flack 0.54(11)
_refine_ls_extinction_method none
_refine_ls_goodness_of_fit_ref 1.02
_refine_ls_hydrogen_treatment constr
_refine_ls_matrix_type full
_refine_ls_number_parameters 127
_refine_ls_number_reflns 2435
_refine_ls_number_restraints 15
_refine_ls_restrained_S_all 1.03
_refine_ls_R_factor_all 0.0457
_refine_ls_R_factor_gt 0.0403
_refine_ls_shift/su_max 0.004
_refine_ls_shift/su_mean 0.001
_refine_ls_structure_factor_coef Fsqd
_refine_ls_weighting_details 'calc w=1/[\s^2^(Fo^2^)+(0.038P)^2^+12.212P] where P=(Fo^2^+2Fc^2^)/3'
_refine_ls_weighting_scheme calc
_refine_ls_wR_factor_gt 0.0945
_refine_ls_wR_factor_ref 0.100
_reflns_number_gt 2246
_reflns_number_total 2532
_reflns_threshold_expression I>2\s(I)
_cod_data_source_file c0cc03756g.txt
_cod_data_source_block cpmohx
_cod_original_cell_volume 2150(3)
_cod_database_code 7112679

loop_
_symmetry_equiv_pos_as_xyz
'x, y, z'
'-x, -y, z+1/2'
'-x, y, z'
'x, -y, z+1/2'
'x+1/2, y+1/2, z'
'-x+1/2, -y+1/2, z+1/2'
'-x+1/2, y+1/2, z'
'x+1/2, -y+1/2, z+1/2'

loop_
_atom_site_label
_atom_site_type_symbol
_atom_site_fract_x
_atom_site_fract_y
_atom_site_fract_z
_atom_site_U_iso_or_equiv
_atom_site_adp_type
_atom_site_occupancy
_atom_site_symmetry_multiplicity
_atom_site_calc_flag
_atom_site_refinement_flags
_atom_site_disorder_assembly
_atom_site_disorder_group
Mo1 Mo 1.0000 -0.01890(3) 0.2214(3) 0.02956(13) Uani 1 2 d S . .
C1A C 0.8662 -0.11098(3) 0.1183(3) 0.027(3) Uiso 0.367(18) 1 d PRD A 1
H1AA H 0.8854 -0.1453 0.0505 0.032 Uiso 0.367(18) 1 calc PR A 1
C2A C 0.8194 -0.02619(3) 0.1199(3) 0.033(4) Uiso 0.367(18) 1 d PRD A 1
H2AA H 0.7985 0.0092 0.0535 0.039 Uiso 0.367(18) 1 calc PR A 1
C3A C 0.8043 -0.00152(3) 0.2324(3) 0.039(4) Uiso 0.367(18) 1 d PRD A 1
H3AA H 0.7633 0.0515 0.2589 0.047 Uiso 0.367(18) 1 calc PR A 1
C4A C 0.8417 -0.07106(3) 0.3003(3) 0.044(5) Uiso 0.367(18) 1 d PRD A 1
H4AA H 0.8283 -0.0761 0.3820 0.052 Uiso 0.367(18) 1 calc PR A 1
C5A C 0.8800 -0.13871(3) 0.2297(3) 0.039(3) Uiso 0.367(18) 1 d PRD A 1
H5AA H 0.9036 -0.1979 0.2541 0.047 Uiso 0.367(18) 1 calc PR A 1
C1B C 0.8782(8) -0.1358(5) 0.1793(9) 0.053(3) Uiso 0.633(18) 1 d PD A 2
H1BA H 0.9033 -0.1929 0.1492 0.064 Uiso 0.633(18) 1 calc PR A 2
C2B C 0.8433(7) -0.0651(5) 0.1176(8) 0.042(2) Uiso 0.633(18) 1 d PD A 2
H2BA H 0.8390 -0.0634 0.0348 0.051 Uiso 0.633(18) 1 calc PR A 2
C3B C 0.7982(9) -0.0028(6) 0.1875(8) 0.060(3) Uiso 0.633(18) 1 d PD A 2
H3BA H 0.7584 0.0516 0.1638 0.072 Uiso 0.633(18) 1 calc PR A 2
C4B C 0.8081(7) -0.0331(4) 0.2966(7) 0.034(2) Uiso 0.633(18) 1 d PD A 2
H4BA H 0.7782 -0.0031 0.3643 0.041 Uiso 0.633(18) 1 calc PR A 2
C5B C 0.8641(7) -0.1141(4) 0.2947(8) 0.037(2) Uiso 0.633(18) 1 d PD A 2
H5BA H 0.8758 -0.1537 0.3593 0.044 Uiso 0.633(18) 1 calc PR A 2
S1 S 1.0000 0.0998(2) 0.3512(4) 0.0460(9) Uani 1 2 d S . .
S2 S 1.0000 0.0983(2) 0.0897(3) 0.0438(9) Uani 1 2 d S . .
C1 C 1.0000 0.3710(10) 0.5597(10) 0.071(5) Uani 1 2 d S . .
H1A H 1.0000 0.3242 0.6157 0.085 Uiso 1 2 calc SR . .
H1B H 1.0000 0.4268 0.5996 0.085 Uiso 1 2 calc SR . .
C4 C 1.0000 0.2836(8) 0.3394(13) 0.060(3) Uani 1 2 d S . .
C5 C 1.0000 0.1954(6) 0.2749(12) 0.050(4) Uani 1 2 d S . .
C6 C 1.0000 0.1995(7) 0.1639(9) 0.041(3) Uiso 1 2 d SD . .
C7 C 1.0000 0.2626(6) 0.0736(7) 0.063(4) Uani 1 2 d SD . .
C8 C 0.8931(8) 0.2902(4) 0.4131(7) 0.043(2) Uani 1 1 d . . .
H8A H 0.8235 0.2970 0.3657 0.051 Uiso 1 1 calc R . .
H8B H 0.8844 0.2357 0.4552 0.051 Uiso 1 1 calc R . .
C9 C 0.8989(11) 0.3647(7) 0.4937(8) 0.068(3) Uani 1 1 d . . .
H9A H 0.8909 0.4189 0.4510 0.081 Uiso 1 1 calc R . .
H9B H 0.8309 0.3607 0.5438 0.081 Uiso 1 1 calc R . .
C10 C 1.0000 0.3645(5) 0.2621(6) 0.0424(16) Uani 1 2 d S . .
C13 C 1.0000 0.3823(8) -0.0997(10) 0.064(4) Uani 1 2 d SD . .
H13A H 1.0000 0.4215 -0.1603 0.077 Uiso 1 2 calc SR . .
C14 C 1.1115(11) 0.3534(7) -0.0550(8) 0.069(3) Uani 1 1 d D . .
H14A H 1.1833 0.3748 -0.0825 0.082 Uiso 1 1 calc R . .
C15 C 1.1065(9) 0.2934(6) 0.0293(7) 0.054(3) Uani 1 1 d D . .
H15A H 1.1773 0.2717 0.0589 0.065 Uiso 1 1 calc R . .
N1 N 1.0000 0.4317(4) 0.2125(10) 0.0555(18) Uani 1 2 d S . .

loop_
_atom_site_aniso_label
_atom_site_aniso_U_11
_atom_site_aniso_U_22
_atom_site_aniso_U_33
_atom_site_aniso_U_23
_atom_site_aniso_U_13
_atom_site_aniso_U_12
Mo1 0.0371(2) 0.0267(2) 0.0249(2) 0.0002(4) 0.000 0.000
S1 0.065(3) 0.0458(18) 0.0275(15) -0.0087(14) 0.000 0.000
S2 0.065(3) 0.0402(17) 0.0265(14) 0.0109(13) 0.000 0.000
C1 0.148(15) 0.050(6) 0.014(4) -0.005(4) 0.000 0.000
N1 0.111(5) 0.033(2) 0.023(4) -0.006(4) 0.000 0.000
C4 0.032(5) 0.040(5) 0.108(9) -0.043(5) 0.000 0.000
C5 0.033(4) 0.021(3) 0.096(8) -0.023(3) 0.000 0.000
C7 0.042(6) 0.039(6) 0.109(10) 0.032(6) 0.000 0.000
C8 0.047(5) 0.024(3) 0.057(5) -0.008(3) 0.015(5) -0.007(3)
C9 0.100(8) 0.033(4) 0.071(7) -0.023(4) 0.052(6) -0.009(4)
C10 0.060(4) 0.036(4) 0.031(3) -0.003(3) 0.000 0.000
C13 0.116(12) 0.046(6) 0.029(5) 0.014(5) 0.000 0.000
C14 0.062(5) 0.071(8) 0.073(7) 0.028(5) 0.009(4) -0.011(5)
C15 0.045(6) 0.075(6) 0.043(5) -0.007(5) 0.007(5) -0.022(5)

loop_
_atom_type_symbol
_atom_type_description
_atom_type_scat_dispersion_real
_atom_type_scat_dispersion_imag
_atom_type_scat_source
C C 0.0033 0.0016 'International Tables Vol C Tables 4.2.6.8 and 6.1.1.4'
H H 0.0000 0.0000 'International Tables Vol C Tables 4.2.6.8 and 6.1.1.4'
N N 0.0061 0.0033 'International Tables Vol C Tables 4.2.6.8 and 6.1.1.4'
S S 0.1246 0.1234 'International Tables Vol C Tables 4.2.6.8 and 6.1.1.4'
Mo Mo -1.6832 0.6857 'International Tables Vol C Tables 4.2.6.8 and 6.1.1.4'

loop_
_geom_angle_atom_site_label_1
_geom_angle_atom_site_label_2
_geom_angle_atom_site_label_3
_geom_angle
_geom_angle_site_symmetry_1
_geom_angle_site_symmetry_3
C5A C1A C2A 108.0 . .
C3A C2A C1A 108.0 . .
C2A C3A C4A 108.0 . .
C3A C4A C5A 108.0 . .
C1A C5A C4A 108.0 . .
C2B C1B C5B 107.6(7) . .
C3B C2B C1B 109.5(7) . .
C2B C3B C4B 107.9(7) . .
C3B C4B C5B 108.7(7) . .
C4B C5B C1B 105.9(7) . .
C5 S1 Mo1 107.8(5) . .
C6 S2 Mo1 109.2(4) . .
C5 C6 C7 140.8(10) . .
C5 C6 S2 117.0(11) . .
C7 C6 S2 102.2(5) . .
C15 C7 C15 119.5(14) 3_755 .
C15 C7 C6 120.3(7) 3_755 .
C15 C7 C6 120.3(7) . .
C14 C13 C14 122.8(12) . 3_755
C15 C14 C13 116.2(10) . .
C14 C15 C7 122.6(11) . .
C8 C4 C8 108.0(12) 3_755 .
C8 C4 C10 107.2(6) 3_755 .
C8 C4 C10 107.2(6) . .
C8 C4 C5 110.3(7) 3_755 .
C8 C4 C5 110.3(7) . .
C10 C4 C5 113.7(11) . .
C6 C5 C4 116.9(12) . .
C6 C5 S1 124.5(10) . .
C4 C5 S1 118.5(10) . .
C9 C8 C4 113.0(8) . .
C1 C9 C8 116.8(10) . .
C9 C1 C9 110.8(11) . 3_755
N1 C10 C4 173.3(9) . .

loop_
_geom_bond_atom_site_label_1
_geom_bond_atom_site_label_2
_geom_bond_distance
Mo1 C4A 2.2084
Mo1 C3A 2.2724
Mo1 C2B 2.309(8)
Mo1 C5A 2.3164
Mo1 C5B 2.325(8)
Mo1 C1B 2.346(10)
C1A C5A 1.4199
C1A C2A 1.4200
C2A C3A 1.4200
C3A C4A 1.4200
C4A C5A 1.4201
C1B C2B 1.383(8)
C1B C5B 1.440(8)
C2B C3B 1.382(8)
C3B C4B 1.401(8)
C4B C5B 1.412(7)
S1 C5 1.745(14)
S2 C6 1.805(11)
C6 C5 1.339(10)
C6 C7 1.464(18)
C7 C15 1.420(11)
C13 C14 1.462(13)
C14 C15 1.379(15)
C4 C8 1.520(12)
C4 C10 1.561(17)
C4 C5 1.573(15)
C8 C9 1.511(12)
C9 C1 1.414(14)
N1 C10 1.202(11)
